data_7151662
loop_
_publ_author_name
'Helttunen, Kaisa'
'Nauha, Elisa'
'Kurronen, Anni'
'Shahgaldian, Patrick'
'Nissinen, Maija'

_publ_section_title
;
 Conformational polymorphism and amphiphilic properties of
 resorcinarene octapodands.
;
_journal_issue 3
_journal_name_full 'Organic &amp; biomolecular chemistry'
_journal_page_first 906
_journal_page_last 914
_journal_paper_doi 10.1039/C0OB00602E
_journal_volume 9
_journal_year 2011
_chemical_formula_sum 'C103 H110 N16 O25'
_chemical_formula_weight 1972.07
_chemical_name_systematic
;
?
;
_space_group_IT_number 2
_symmetry_cell_setting triclinic
_symmetry_space_group_name_Hall '-P 1'
_symmetry_space_group_name_H-M 'P -1'
_atom_sites_solution_hydrogens geom
_atom_sites_solution_primary direct
_atom_sites_solution_secondary difmap
_audit_creation_method SHELXL-97
_cell_angle_alpha 113.189(2)
_cell_angle_beta 100.4270(16)
_cell_angle_gamma 99.9650(11)
_cell_formula_units_Z 2
_cell_length_a 11.1398(3)
_cell_length_b 22.0112(6)
_cell_length_c 22.5117(6)
_cell_measurement_temperature 173(2)
_cell_volume 4804.5(2)
_computing_structure_refinement 'SHELXL-97 (Sheldrick, 1997)'
_computing_structure_solution 'SHELXS-97 (Sheldrick, 1990)'
_diffrn_ambient_temperature 173(2)
_diffrn_measured_fraction_theta_full 0.951
_diffrn_measured_fraction_theta_max 0.951
_diffrn_radiation_monochromator graphite
_diffrn_radiation_source 'fine-focus sealed tube'
_diffrn_radiation_type CuK\a
_diffrn_radiation_wavelength 1.54178
_diffrn_reflns_av_R_equivalents 0.1092
_diffrn_reflns_av_sigmaI/netI 0.0869
_diffrn_reflns_limit_h_max 13
_diffrn_reflns_limit_h_min -12
_diffrn_reflns_limit_k_max 25
_diffrn_reflns_limit_k_min -26
_diffrn_reflns_limit_l_max 26
_diffrn_reflns_limit_l_min -24
_diffrn_reflns_number 23754
_diffrn_reflns_theta_full 66.84
_diffrn_reflns_theta_max 66.84
_diffrn_reflns_theta_min 2.27
_exptl_absorpt_coefficient_mu 0.820
_exptl_absorpt_correction_T_max 0.9838
_exptl_absorpt_correction_T_min 0.8800
_exptl_absorpt_correction_type empirical
_exptl_absorpt_process_details 'Denzo (Otwinowski, Majewski, Borek & Minor, 2003)'
_exptl_crystal_colour yellow
_exptl_crystal_density_diffrn 1.363
_exptl_crystal_density_method 'not measured'
_exptl_crystal_description needle
_exptl_crystal_F_000 2080
_exptl_crystal_size_max 0.16
_exptl_crystal_size_mid 0.14
_exptl_crystal_size_min 0.02
_refine_diff_density_max 1.268
_refine_diff_density_min -0.632
_refine_diff_density_rms 0.084
_refine_ls_extinction_method none
_refine_ls_goodness_of_fit_ref 1.323
_refine_ls_hydrogen_treatment mixed
_refine_ls_matrix_type full
_refine_ls_number_parameters 1297
_refine_ls_number_reflns 16232
_refine_ls_number_restraints 6
_refine_ls_restrained_S_all 1.323
_refine_ls_R_factor_all 0.1549
_refine_ls_R_factor_gt 0.0979
_refine_ls_shift/su_max 0.000
_refine_ls_shift/su_mean 0.000
_refine_ls_structure_factor_coef Fsqd
_refine_ls_weighting_details 'calc w=1/[\s^2^(Fo^2^)+(0.1497P)^2^+0.0000P] where P=(Fo^2^+2Fc^2^)/3'
_refine_ls_weighting_scheme calc
_refine_ls_wR_factor_gt 0.2643
_refine_ls_wR_factor_ref 0.3077
_reflns_number_gt 9865
_reflns_number_total 16232
_reflns_threshold_expression >2sigma(I)
_cod_data_source_file C0OB00602E.TXT
_cod_data_source_block 2A
_cod_original_sg_symbol_H-M P-1
_cod_database_code 7151662

loop_
_symmetry_equiv_pos_as_xyz
'x, y, z'
'-x, -y, -z'

loop_
_atom_site_label
_atom_site_type_symbol
_atom_site_fract_x
_atom_site_fract_y
_atom_site_fract_z
_atom_site_U_iso_or_equiv
_atom_site_adp_type
_atom_site_occupancy
_atom_site_symmetry_multiplicity
_atom_site_calc_flag
_atom_site_refinement_flags
_atom_site_disorder_assembly
_atom_site_disorder_group
O4 O 0.3865(3) 0.10638(16) 0.25365(15) 0.0410(8) Uani 1 1 d . . .
O6 O 0.4741(3) -0.10092(16) 0.25802(15) 0.0416(8) Uani 1 1 d . . .
O11 O 0.8181(3) 0.29948(16) 0.20435(17) 0.0417(8) Uani 1 1 d . . .
O13 O 0.3678(3) 0.20024(16) 0.15363(16) 0.0397(8) Uani 1 1 d . . .
O18 O 0.9496(3) 0.02373(16) 0.33244(15) 0.0372(8) Uani 1 1 d . . .
O20 O 0.8926(3) 0.22816(15) 0.31231(15) 0.0374(8) Uani 1 1 d . . .
O25 O 0.5424(3) -0.24614(17) 0.18010(18) 0.0460(8) Uani 1 1 d . . .
O27 O 0.9913(3) -0.13607(17) 0.25857(17) 0.0467(9) Uani 1 1 d . . .
C1 C 0.4658(4) -0.0814(2) 0.1626(2) 0.0317(10) Uani 1 1 d . . .
C2 C 0.4506(4) -0.0394(2) 0.1309(2) 0.0323(10) Uani 1 1 d . . .
H2 H 0.4583 -0.0546 0.0864 0.039 Uiso 1 1 calc R . .
C3 C 0.4246(4) 0.0236(2) 0.1604(2) 0.0304(10) Uani 1 1 d . . .
C4 C 0.4161(4) 0.0446(2) 0.2265(2) 0.0336(10) Uani 1 1 d . . .
C5 C 0.4326(5) 0.0053(2) 0.2608(2) 0.0371(11) Uani 1 1 d . . .
H5 H 0.4266 0.0208 0.3056 0.044 Uiso 1 1 calc R . .
C6 C 0.4580(5) -0.0571(2) 0.2284(2) 0.0348(11) Uani 1 1 d . . .
C7 C 0.3993(4) 0.0672(2) 0.1241(2) 0.0310(10) Uani 1 1 d . . .
H7 H 0.3253 0.0842 0.1361 0.037 Uiso 1 1 calc R . .
C8 C 0.5098(4) 0.1303(2) 0.1482(2) 0.0312(10) Uani 1 1 d . . .
C9 C 0.6336(4) 0.1263(2) 0.1558(2) 0.0299(10) Uani 1 1 d . . .
H9 H 0.6483 0.0829 0.1482 0.036 Uiso 1 1 calc R . .
C10 C 0.7383(4) 0.1808(2) 0.1737(2) 0.0310(10) Uani 1 1 d . . .
C11 C 0.7155(4) 0.2446(2) 0.1863(2) 0.0342(10) Uani 1 1 d . . .
C12 C 0.5927(4) 0.2515(2) 0.1797(2) 0.0380(11) Uani 1 1 d . . .
H12 H 0.5782 0.2950 0.1879 0.046 Uiso 1 1 calc R . .
C13 C 0.4906(4) 0.1949(2) 0.1613(2) 0.0339(10) Uani 1 1 d . . .
C14 C 0.8712(4) 0.1707(2) 0.1774(2) 0.0310(10) Uani 1 1 d . . .
H14 H 0.9323 0.2174 0.2018 0.037 Uiso 1 1 calc R . .
C15 C 0.8983(4) 0.1321(2) 0.2195(2) 0.0293(10) Uani 1 1 d . . .
C16 C 0.9184(4) 0.0669(2) 0.1934(2) 0.0313(10) Uani 1 1 d . . .
H16 H 0.9181 0.0463 0.1475 0.038 Uiso 1 1 calc R . .
C17 C 0.9388(4) 0.0306(2) 0.2306(2) 0.0293(10) Uani 1 1 d . . .
C18 C 0.9334(4) 0.0613(2) 0.2972(2) 0.0298(10) Uani 1 1 d . . .
C19 C 0.9146(4) 0.1259(2) 0.3255(2) 0.0342(10) Uani 1 1 d . . .
H19 H 0.9116 0.1458 0.3709 0.041 Uiso 1 1 calc R . .
C20 C 0.9001(4) 0.1615(2) 0.2868(2) 0.0311(10) Uani 1 1 d . . .
C21 C 0.9621(5) -0.0405(2) 0.2026(2) 0.0356(11) Uani 1 1 d . A .
H21 H 1.0387 -0.0386 0.2350 0.043 Uiso 1 1 calc R . .
C22 C 0.8522(5) -0.0949(2) 0.1993(2) 0.0344(10) Uani 1 1 d . . .
C23 C 0.7263(5) -0.1007(2) 0.1690(2) 0.0336(10) Uani 1 1 d . . .
H23 H 0.7111 -0.0683 0.1524 0.040 Uiso 1 1 calc R . .
C24 C 0.6242(5) -0.1498(2) 0.1621(2) 0.0330(10) Uani 1 1 d . . .
C25 C 0.6470(5) -0.1967(2) 0.1870(2) 0.0373(11) Uani 1 1 d . . .
C26 C 0.7695(5) -0.1928(2) 0.2184(2) 0.0396(11) Uani 1 1 d . . .
H26 H 0.7837 -0.2244 0.2360 0.048 Uiso 1 1 calc R . .
C27 C 0.8704(5) -0.1427(2) 0.2238(2) 0.0359(11) Uani 1 1 d . . .
C28 C 0.4901(5) -0.1516(2) 0.1293(2) 0.0363(11) Uani 1 1 d . . .
H28 H 0.4300 -0.1843 0.1381 0.044 Uiso 1 1 calc R . .
C29 C 0.3609(5) 0.0262(2) 0.0473(2) 0.0395(11) Uani 1 1 d . . .
H29A H 0.4356 0.0137 0.0329 0.047 Uiso 1 1 calc R . .
H29B H 0.2954 -0.0169 0.0341 0.047 Uiso 1 1 calc R . .
C30 C 0.3096(6) 0.0655(3) 0.0107(3) 0.0616(16) Uani 1 1 d . . .
H30A H 0.2876 0.0372 -0.0380 0.092 Uiso 1 1 calc R . .
H30B H 0.3744 0.1080 0.0230 0.092 Uiso 1 1 calc R . .
H30C H 0.2339 0.0768 0.0234 0.092 Uiso 1 1 calc R . .
C31 C 0.8900(5) 0.1383(2) 0.1076(2) 0.0348(10) Uani 1 1 d . . .
H31A H 0.8301 0.0919 0.0820 0.042 Uiso 1 1 calc R . .
H31B H 0.9771 0.1328 0.1119 0.042 Uiso 1 1 calc R . .
C32 C 0.8702(5) 0.1799(3) 0.0677(3) 0.0485(13) Uani 1 1 d . . .
H32A H 0.8847 0.1564 0.0236 0.073 Uiso 1 1 calc R . .
H32B H 0.9301 0.2257 0.0922 0.073 Uiso 1 1 calc R . .
H32C H 0.7833 0.1842 0.0617 0.073 Uiso 1 1 calc R . .
C33 C 0.9888(6) -0.0628(3) 0.1353(3) 0.0577(16) Uani 1 1 d . . .
H33A H 0.9829 -0.1124 0.1174 0.069 Uiso 0.701(11) 1 calc PR A 1
H33B H 0.9199 -0.0574 0.1047 0.069 Uiso 0.701(11) 1 calc PR A 1
H33C H 0.9822 -0.1125 0.1175 0.069 Uiso 0.299(11) 1 d PR A 2
H33D H 0.9204 -0.0571 0.1047 0.069 Uiso 0.299(11) 1 d PR A 2
C34A C 1.1051(7) -0.0297(4) 0.1311(4) 0.051(2) Uani 0.701(11) 1 d P A 1
H34A H 1.1117 -0.0519 0.0850 0.077 Uiso 0.701(11) 1 calc PR A 1
H34B H 1.1753 -0.0328 0.1619 0.077 Uiso 0.701(11) 1 calc PR A 1
H34C H 1.1092 0.0187 0.1433 0.077 Uiso 0.701(11) 1 calc PR A 1
C34B C 1.0798(17) -0.1093(9) 0.1260(8) 0.041(5) Uani 0.299(11) 1 d P A 2
H34D H 1.0933 -0.1227 0.0813 0.061 Uiso 0.299(11) 1 calc PR A 2
H34E H 1.0426 -0.1505 0.1305 0.061 Uiso 0.299(11) 1 calc PR A 2
H34F H 1.1611 -0.0843 0.1603 0.061 Uiso 0.299(11) 1 calc PR A 2
C35 C 0.4637(5) -0.1795(3) 0.0527(2) 0.0431(12) Uani 1 1 d . . .
H35A H 0.3804 -0.1744 0.0342 0.052 Uiso 1 1 calc R . .
H35B H 0.5291 -0.1517 0.0424 0.052 Uiso 1 1 calc R . .
C36 C 0.4632(6) -0.2545(3) 0.0183(3) 0.0546(14) Uani 1 1 d . . .
H36A H 0.4448 -0.2696 -0.0303 0.082 Uiso 1 1 calc R . .
H36B H 0.3981 -0.2825 0.0280 0.082 Uiso 1 1 calc R . .
H36C H 0.5464 -0.2597 0.0352 0.082 Uiso 1 1 calc R . .
O101 O 0.5849(4) 0.3115(2) 0.3644(3) 0.0880(16) Uani 1 1 d . . .
O102 O 0.6254(4) 0.4063(2) 0.3561(3) 0.0850(14) Uani 1 1 d . . .
N1 N 0.3526(4) 0.2363(2) 0.3285(2) 0.0398(10) Uani 1 1 d D . .
H1N H 0.436(3) 0.242(3) 0.336(3) 0.048 Uiso 1 1 d D . .
N2 N 0.5496(5) 0.3572(3) 0.3533(2) 0.0600(13) Uani 1 1 d . . .
C37 C 0.3181(5) 0.1157(2) 0.3030(2) 0.0384(11) Uani 1 1 d . . .
H37A H 0.3766 0.1284 0.3473 0.046 Uiso 1 1 calc R . .
H37B H 0.2530 0.0726 0.2903 0.046 Uiso 1 1 calc R . .
C38 C 0.2563(5) 0.1721(2) 0.3062(3) 0.0414(12) Uani 1 1 d . . .
H38A H 0.2008 0.1597 0.2612 0.050 Uiso 1 1 calc R . .
H38B H 0.2032 0.1777 0.3378 0.050 Uiso 1 1 calc R . .
C39 C 0.3250(5) 0.2922(2) 0.3250(2) 0.0369(11) Uani 1 1 d . . .
C40 C 0.1959(5) 0.2931(3) 0.3079(2) 0.0431(12) Uani 1 1 d . . .
H40 H 0.1310 0.2551 0.3018 0.052 Uiso 1 1 calc R . .
C41 C 0.1632(5) 0.3474(3) 0.3002(2) 0.0484(13) Uani 1 1 d . . .
H41 H 0.0762 0.3455 0.2866 0.058 Uiso 1 1 calc R . .
C42 C 0.2547(6) 0.4046(3) 0.3119(3) 0.0564(15) Uani 1 1 d . . .
H42 H 0.2306 0.4419 0.3065 0.068 Uiso 1 1 calc R . .
C43 C 0.3799(6) 0.4080(3) 0.3311(3) 0.0547(14) Uani 1 1 d . . .
H43 H 0.4429 0.4481 0.3403 0.066 Uiso 1 1 calc R . .
C44 C 0.4156(5) 0.3517(3) 0.3372(2) 0.0460(12) Uani 1 1 d . . .
O103 O 0.4481(5) -0.0517(2) 0.52264(19) 0.0775(14) Uani 1 1 d . . .
O104 O 0.3939(5) -0.1016(2) 0.5841(2) 0.0780(13) Uani 1 1 d . . .
N3 N 0.4948(5) -0.1231(2) 0.4090(2) 0.0511(12) Uani 1 1 d . . .
H3N H 0.4915 -0.0819 0.4357 0.061 Uiso 1 1 calc R . .
N4 N 0.4302(5) -0.1028(3) 0.5352(2) 0.0608(13) Uani 1 1 d . . .
C45 C 0.4917(6) -0.0761(3) 0.3280(2) 0.0450(13) Uani 1 1 d . . .
H45A H 0.4168 -0.0619 0.3406 0.054 Uiso 1 1 calc R . .
H45B H 0.5675 -0.0363 0.3529 0.054 Uiso 1 1 calc R . .
C46 C 0.5092(5) -0.1359(3) 0.3428(2) 0.0442(12) Uani 1 1 d . . .
H46A H 0.4455 -0.1786 0.3086 0.053 Uiso 1 1 calc R . .
H46B H 0.5946 -0.1420 0.3407 0.053 Uiso 1 1 calc R . .
C47 C 0.4861(5) -0.1723(3) 0.4320(2) 0.0455(13) Uani 1 1 d . . .
C48 C 0.5074(5) -0.2363(3) 0.3942(3) 0.0474(13) Uani 1 1 d . . .
H48 H 0.5240 -0.2448 0.3521 0.057 Uiso 1 1 calc R . .
C49 C 0.5048(5) -0.2859(3) 0.4161(3) 0.0550(15) Uani 1 1 d . . .
H49 H 0.5214 -0.3276 0.3894 0.066 Uiso 1 1 calc R . .
C50 C 0.4782(5) -0.2768(3) 0.4770(3) 0.0601(16) Uani 1 1 d . . .
H50 H 0.4773 -0.3115 0.4921 0.072 Uiso 1 1 calc R . .
C51 C 0.4537(5) -0.2169(3) 0.5140(3) 0.0546(15) Uani 1 1 d . . .
H51 H 0.4339 -0.2101 0.5551 0.066 Uiso 1 1 calc R . .
C52 C 0.4569(5) -0.1649(3) 0.4927(2) 0.0464(13) Uani 1 1 d . . .
O105 O 0.8866(5) 0.5532(2) 0.1500(2) 0.0704(13) Uani 1 1 d . . .
O106 O 0.8452(5) 0.6499(2) 0.1979(2) 0.0772(14) Uani 1 1 d . . .
N5 N 0.8953(4) 0.4706(2) 0.2091(2) 0.0401(10) Uani 1 1 d . . .
H5N H 0.9075 0.4765 0.1740 0.048 Uiso 1 1 calc R . .
N6 N 0.8581(5) 0.5947(2) 0.1967(2) 0.0543(13) Uani 1 1 d . . .
C53 C 0.7922(5) 0.3561(2) 0.1937(3) 0.0419(12) Uani 1 1 d . . .
H53A H 0.7361 0.3761 0.2210 0.050 Uiso 1 1 calc R . .
H53B H 0.7487 0.3407 0.1458 0.050 Uiso 1 1 calc R . .
C54 C 0.9163(5) 0.4092(2) 0.2140(3) 0.0405(11) Uani 1 1 d . . .
H54A H 0.9624 0.4214 0.2608 0.049 Uiso 1 1 calc R . .
H54B H 0.9694 0.3898 0.1845 0.049 Uiso 1 1 calc R . .
C55 C 0.8583(5) 0.5190(2) 0.2551(2) 0.0401(12) Uani 1 1 d . . .
C56 C 0.8331(6) 0.5115(3) 0.3115(3) 0.0603(16) Uani 1 1 d . . .
H56 H 0.8413 0.4710 0.3157 0.072 Uiso 1 1 calc R . .
C57 C 0.7979(8) 0.5592(3) 0.3600(3) 0.075(2) Uani 1 1 d . . .
H57 H 0.7833 0.5515 0.3971 0.090 Uiso 1 1 calc R . .
C58 C 0.7829(7) 0.6196(3) 0.3561(3) 0.0707(18) Uani 1 1 d . . .
H58 H 0.7593 0.6531 0.3904 0.085 Uiso 1 1 calc R . .
C59 C 0.8027(5) 0.6289(3) 0.3027(3) 0.0565(15) Uani 1 1 d . . .
H59 H 0.7920 0.6693 0.2992 0.068 Uiso 1 1 calc R . .
C60 C 0.8393(5) 0.5794(2) 0.2515(3) 0.0446(13) Uani 1 1 d . . .
O107 O 0.1824(4) 0.44304(19) 0.17251(19) 0.0548(10) Uani 1 1 d . . .
O108 O 0.1824(5) 0.4967(2) 0.1107(2) 0.0799(14) Uani 1 1 d . . .
N7 N 0.1838(4) 0.3133(2) 0.1241(2) 0.0395(9) Uani 1 1 d D . .
H7N H 0.191(5) 0.352(2) 0.160(2) 0.047 Uiso 1 1 d D . .
N8 N 0.1868(4) 0.4450(2) 0.1188(2) 0.0501(11) Uani 1 1 d . . .
C61 C 0.3479(4) 0.2616(2) 0.1514(2) 0.0370(11) Uani 1 1 d . . .
H61A H 0.3848 0.2697 0.1174 0.044 Uiso 1 1 calc R . .
H61B H 0.3896 0.3013 0.1957 0.044 Uiso 1 1 calc R . .
C62 C 0.2076(4) 0.2537(3) 0.1332(2) 0.0384(11) Uani 1 1 d . . .
H62A H 0.1652 0.2113 0.0912 0.046 Uiso 1 1 calc R . .
H62B H 0.1724 0.2499 0.1693 0.046 Uiso 1 1 calc R . .
C63 C 0.1943(4) 0.3227(3) 0.0683(2) 0.0366(11) Uani 1 1 d . . .
C64 C 0.2018(5) 0.2685(3) 0.0107(2) 0.0446(12) Uani 1 1 d . . .
H64 H 0.2015 0.2256 0.0114 0.054 Uiso 1 1 calc R . .
C65 C 0.2096(5) 0.2755(3) -0.0470(3) 0.0549(15) Uani 1 1 d . . .
H65 H 0.2151 0.2377 -0.0850 0.066 Uiso 1 1 calc R . .
C66 C 0.2093(6) 0.3368(4) -0.0499(3) 0.0607(16) Uani 1 1 d . . .
H66 H 0.2145 0.3413 -0.0897 0.073 Uiso 1 1 calc R . .
C68 C 0.1933(5) 0.3847(3) 0.0634(2) 0.0402(11) Uani 1 1 d . . .
O109 O 0.7751(4) 0.0372(2) 0.5649(2) 0.0662(12) Uani 1 1 d . . .
O110 O 0.7226(5) -0.0181(3) 0.6207(2) 0.0768(14) Uani 1 1 d . . .
N9 N 0.8367(5) -0.0255(2) 0.4523(2) 0.0492(11) Uani 1 1 d D . .
H9N H 0.825(5) 0.014(2) 0.480(2) 0.059 Uiso 1 1 d D . .
N10 N 0.7611(4) -0.0158(3) 0.5732(2) 0.0536(12) Uani 1 1 d . . .
C69 C 0.8884(5) 0.0339(3) 0.3855(2) 0.0411(12) Uani 1 1 d . . .
H69A H 0.8031 0.0400 0.3726 0.049 Uiso 1 1 calc R . .
H69B H 0.9396 0.0745 0.4275 0.049 Uiso 1 1 calc R . .
C67 C 0.2015(5) 0.3912(3) 0.0048(3) 0.0520(14) Uani 1 1 d . . .
H67 H 0.2017 0.4336 0.0030 0.062 Uiso 1 1 calc R . .
C70 C 0.8799(5) -0.0300(3) 0.3938(3) 0.0463(12) Uani 1 1 d . . .
H70A H 0.8203 -0.0689 0.3530 0.056 Uiso 1 1 calc R . .
H70B H 0.9642 -0.0391 0.3986 0.056 Uiso 1 1 calc R . .
C71 C 0.8294(5) -0.0763(3) 0.4715(2) 0.0421(12) Uani 1 1 d . . .
C72 C 0.8608(5) -0.1377(3) 0.4330(3) 0.0519(14) Uani 1 1 d . . .
H72 H 0.8859 -0.1426 0.3936 0.062 Uiso 1 1 calc R . .
C73 C 0.8550(5) -0.1893(3) 0.4527(3) 0.0522(14) Uani 1 1 d . . .
H73 H 0.8768 -0.2294 0.4263 0.063 Uiso 1 1 calc R . .
C74 C 0.8191(5) -0.1855(3) 0.5086(3) 0.0588(16) Uani 1 1 d . . .
H74 H 0.8162 -0.2220 0.5213 0.071 Uiso 1 1 calc R . .
C75 C 0.7879(5) -0.1290(3) 0.5452(3) 0.0501(13) Uani 1 1 d . . .
H75 H 0.7609 -0.1264 0.5836 0.060 Uiso 1 1 calc R . .
C76 C 0.7936(5) -0.0739(3) 0.5289(3) 0.0438(12) Uani 1 1 d . . .
O111 O 1.2318(4) 0.3375(2) 0.4777(2) 0.0609(11) Uani 1 1 d . . .
O112 O 1.4070(4) 0.4138(3) 0.5064(3) 0.0825(14) Uani 1 1 d . . .
N11 N 1.0149(4) 0.3562(2) 0.4300(2) 0.0413(10) Uani 1 1 d D . .
H11N H 1.050(5) 0.323(2) 0.431(3) 0.050 Uiso 1 1 d D . .
N12 N 1.2915(5) 0.3945(2) 0.4857(2) 0.0522(11) Uani 1 1 d . . .
C77 C 0.8406(5) 0.2545(2) 0.3671(3) 0.0444(12) Uani 1 1 d . . .
H77A H 0.8721 0.2398 0.4018 0.053 Uiso 1 1 calc R . .
H77B H 0.7470 0.2378 0.3518 0.053 Uiso 1 1 calc R . .
C78 C 0.8821(5) 0.3312(2) 0.3948(3) 0.0429(12) Uani 1 1 d . . .
H78A H 0.8664 0.3448 0.3577 0.051 Uiso 1 1 calc R . .
H78B H 0.8324 0.3518 0.4259 0.051 Uiso 1 1 calc R . .
C79 C 1.0898(5) 0.4177(2) 0.4426(2) 0.0386(11) Uani 1 1 d . . .
C80 C 1.0360(5) 0.4657(2) 0.4290(2) 0.0441(12) Uani 1 1 d . . .
H80 H 0.9466 0.4544 0.4116 0.053 Uiso 1 1 calc R . .
C81 C 1.1089(6) 0.5286(3) 0.4402(3) 0.0540(14) Uani 1 1 d . . .
H81 H 1.0694 0.5596 0.4301 0.065 Uiso 1 1 calc R . .
C82 C 1.2402(6) 0.5469(3) 0.4663(3) 0.0593(15) Uani 1 1 d . . .
H82 H 1.2899 0.5902 0.4737 0.071 Uiso 1 1 calc R . .
C83 C 1.2970(6) 0.5026(3) 0.4812(3) 0.0536(14) Uani 1 1 d . . .
H83 H 1.3864 0.5152 0.4992 0.064 Uiso 1 1 calc R . .
C84 C 1.2236(5) 0.4383(3) 0.4701(2) 0.0454(12) Uani 1 1 d . . .
O113 O 0.4633(7) -0.4792(4) 0.2639(3) 0.114(2) Uani 1 1 d . . .
O114 O 0.5091(8) -0.5771(4) 0.2257(4) 0.157(3) Uani 1 1 d . . .
N13 N 0.4666(6) -0.4060(3) 0.2004(3) 0.0882(18) Uani 1 1 d . . .
H13N H 0.4546 -0.4081 0.2372 0.106 Uiso 1 1 calc R . .
N14 N 0.4993(7) -0.5264(4) 0.2194(4) 0.103(2) Uani 1 1 d . . .
C85 C 0.5658(6) -0.2961(3) 0.2017(4) 0.0648(17) Uani 1 1 d . . .
H85A H 0.6062 -0.2741 0.2508 0.078 Uiso 1 1 calc R . .
H85B H 0.6236 -0.3198 0.1787 0.078 Uiso 1 1 calc R . .
C86 C 0.4439(7) -0.3456(4) 0.1855(4) 0.081(2) Uani 1 1 d . . .
H86A H 0.3989 -0.3630 0.1374 0.098 Uiso 1 1 calc R . .
H86B H 0.3902 -0.3227 0.2126 0.098 Uiso 1 1 calc R . .
C87 C 0.5073(5) -0.4581(2) 0.1538(2) 0.0609(16) Uani 1 1 d G . .
C88 C 0.5406(7) -0.4517(3) 0.0996(3) 0.136(4) Uani 1 1 d G . .
H88 H 0.5341 -0.4125 0.0923 0.163 Uiso 1 1 calc R . .
C89 C 0.5836(8) -0.5024(4) 0.0560(3) 0.150(5) Uani 1 1 d G . .
H89 H 0.6063 -0.4980 0.0189 0.180 Uiso 1 1 calc R . .
C90 C 0.5932(7) -0.5597(3) 0.0667(3) 0.122(4) Uani 1 1 d G . .
H90 H 0.6225 -0.5944 0.0369 0.146 Uiso 1 1 calc R . .
C91 C 0.5599(5) -0.5661(2) 0.1209(3) 0.116(4) Uani 1 1 d G . .
H91 H 0.5665 -0.6052 0.1282 0.139 Uiso 1 1 calc R . .
C92 C 0.5170(5) -0.5153(2) 0.1645(3) 0.087(3) Uani 1 1 d G . .
O115 O 1.1616(5) -0.1602(3) 0.4537(3) 0.0908(15) Uani 1 1 d . . .
O116 O 1.1276(6) -0.2424(4) 0.4827(4) 0.138(3) Uani 1 1 d . . .
N16 N 1.1480(5) -0.2195(3) 0.4479(3) 0.0728(16) Uani 1 1 d . . .
N15 N 1.1696(5) -0.1901(3) 0.3308(3) 0.0708(15) Uani 1 1 d . . .
H15N H 1.1707 -0.1575 0.3695 0.085 Uiso 1 1 calc R . .
C93 C 1.0509(6) -0.1865(4) 0.2280(3) 0.0718(18) Uani 1 1 d . . .
H93A H 1.0638 -0.1857 0.1859 0.086 Uiso 1 1 calc R . .
H93B H 0.9972 -0.2325 0.2168 0.086 Uiso 1 1 calc R . .
C94 C 1.1761(6) -0.1723(4) 0.2759(4) 0.0747(19) Uani 1 1 d . . .
H94A H 1.2290 -0.1979 0.2503 0.090 Uiso 1 1 calc R . .
H94B H 1.2194 -0.1227 0.2950 0.090 Uiso 1 1 calc R . .
C95 C 1.1614(4) -0.25766(17) 0.3261(2) 0.0586(15) Uani 1 1 d G . .
C96 C 1.1661(4) -0.3081(2) 0.26594(17) 0.0557(15) Uani 1 1 d G . .
H96 H 1.1669 -0.2984 0.2285 0.067 Uiso 1 1 calc R . .
C97 C 1.1697(4) -0.37283(18) 0.2606(2) 0.081(2) Uani 1 1 d G . .
H97 H 1.1730 -0.4073 0.2195 0.097 Uiso 1 1 calc R . .
C98 C 1.1686(4) -0.3871(2) 0.3154(3) 0.113(4) Uani 1 1 d G . .
H98 H 1.1711 -0.4313 0.3118 0.135 Uiso 1 1 calc R . .
C99 C 1.1639(4) -0.3367(3) 0.3756(3) 0.101(3) Uani 1 1 d G . .
H99 H 1.1632 -0.3464 0.4131 0.122 Uiso 1 1 calc R . .
C100 C 1.1603(4) -0.2719(3) 0.38095(17) 0.076(2) Uani 1 1 d G . .
O200 O 0.8901(5) 0.3754(3) 0.0620(3) 0.1015(18) Uani 1 1 d . . .
C200 C 0.8757(6) 0.3614(4) 0.0015(4) 0.078(2) Uani 1 1 d . . .
C201 C 0.8658(8) 0.2920(5) -0.0463(4) 0.111(3) Uani 1 1 d . . .
H20A H 0.8192 0.2591 -0.0335 0.166 Uiso 1 1 calc R . .
H20B H 0.9510 0.2859 -0.0461 0.166 Uiso 1 1 calc R . .
H20C H 0.8206 0.2840 -0.0914 0.166 Uiso 1 1 calc R . .
C202 C 0.8762(9) 0.4194(5) -0.0146(5) 0.122(4) Uani 1 1 d . . .
H20D H 0.8168 0.4437 0.0049 0.184 Uiso 1 1 calc R . .
H20E H 0.8505 0.4028 -0.0635 0.184 Uiso 1 1 calc R . .
H20F H 0.9618 0.4508 0.0039 0.184 Uiso 1 1 calc R . .

loop_
_atom_site_aniso_label
_atom_site_aniso_U_11
_atom_site_aniso_U_22
_atom_site_aniso_U_33
_atom_site_aniso_U_23
_atom_site_aniso_U_13
_atom_site_aniso_U_12
O4 0.069(2) 0.0323(18) 0.0373(18) 0.0211(15) 0.0252(16) 0.0258(17)
O6 0.070(2) 0.0326(18) 0.0343(18) 0.0207(14) 0.0190(16) 0.0240(17)
O11 0.0392(19) 0.0275(17) 0.062(2) 0.0268(16) 0.0057(16) 0.0097(15)
O13 0.0356(18) 0.0362(18) 0.058(2) 0.0291(16) 0.0138(15) 0.0153(15)
O18 0.048(2) 0.0365(18) 0.0360(17) 0.0218(15) 0.0142(14) 0.0156(15)
O20 0.052(2) 0.0256(16) 0.0366(17) 0.0130(14) 0.0132(15) 0.0150(15)
O25 0.048(2) 0.0319(18) 0.068(2) 0.0295(17) 0.0176(17) 0.0141(16)
O27 0.051(2) 0.0332(19) 0.059(2) 0.0246(16) 0.0061(17) 0.0190(16)
C1 0.034(2) 0.029(2) 0.031(2) 0.0137(19) 0.0034(18) 0.010(2)
C2 0.034(2) 0.034(3) 0.028(2) 0.014(2) 0.0076(18) 0.008(2)
C3 0.034(2) 0.028(2) 0.028(2) 0.0119(19) 0.0042(18) 0.0087(19)
C4 0.046(3) 0.021(2) 0.036(3) 0.0141(19) 0.010(2) 0.011(2)
C5 0.057(3) 0.028(2) 0.033(2) 0.015(2) 0.016(2) 0.018(2)
C6 0.048(3) 0.026(2) 0.035(3) 0.017(2) 0.008(2) 0.014(2)
C7 0.036(2) 0.029(2) 0.033(2) 0.018(2) 0.0096(19) 0.011(2)
C8 0.037(3) 0.032(2) 0.029(2) 0.0174(19) 0.0091(19) 0.009(2)
C9 0.034(2) 0.028(2) 0.032(2) 0.0184(19) 0.0065(18) 0.0109(19)
C10 0.034(2) 0.025(2) 0.035(2) 0.0160(19) 0.0064(19) 0.0081(19)
C11 0.035(3) 0.027(2) 0.040(3) 0.017(2) 0.006(2) 0.007(2)
C12 0.039(3) 0.030(2) 0.053(3) 0.024(2) 0.010(2) 0.014(2)
C13 0.036(3) 0.034(3) 0.039(3) 0.021(2) 0.011(2) 0.013(2)
C14 0.031(2) 0.025(2) 0.036(2) 0.0160(19) 0.0044(19) 0.0069(19)
C15 0.027(2) 0.027(2) 0.035(2) 0.017(2) 0.0048(18) 0.0067(19)
C16 0.034(2) 0.032(2) 0.033(2) 0.018(2) 0.0094(19) 0.012(2)
C17 0.030(2) 0.026(2) 0.035(2) 0.0151(19) 0.0091(18) 0.0081(19)
C18 0.030(2) 0.028(2) 0.035(2) 0.020(2) 0.0065(18) 0.0075(19)
C19 0.043(3) 0.033(3) 0.030(2) 0.017(2) 0.0098(19) 0.011(2)
C20 0.035(2) 0.025(2) 0.034(2) 0.0140(19) 0.0064(19) 0.0094(19)
C21 0.043(3) 0.037(3) 0.035(3) 0.020(2) 0.012(2) 0.021(2)
C22 0.047(3) 0.025(2) 0.030(2) 0.0110(19) 0.006(2) 0.014(2)
C23 0.047(3) 0.027(2) 0.030(2) 0.0129(19) 0.010(2) 0.017(2)
C24 0.050(3) 0.022(2) 0.028(2) 0.0092(18) 0.013(2) 0.016(2)
C25 0.055(3) 0.024(2) 0.032(2) 0.0078(19) 0.017(2) 0.016(2)
C26 0.056(3) 0.027(2) 0.046(3) 0.022(2) 0.015(2) 0.020(2)
C27 0.044(3) 0.027(2) 0.036(2) 0.014(2) 0.004(2) 0.015(2)
C28 0.046(3) 0.027(2) 0.032(2) 0.011(2) 0.005(2) 0.011(2)
C29 0.043(3) 0.039(3) 0.036(3) 0.020(2) 0.005(2) 0.008(2)
C30 0.083(4) 0.057(4) 0.043(3) 0.030(3) 0.000(3) 0.013(3)
C31 0.043(3) 0.030(2) 0.034(2) 0.017(2) 0.009(2) 0.009(2)
C32 0.058(3) 0.055(3) 0.047(3) 0.033(3) 0.017(3) 0.020(3)
C33 0.089(5) 0.061(4) 0.061(4) 0.041(3) 0.044(3) 0.054(4)
C34A 0.049(5) 0.053(5) 0.052(5) 0.023(4) 0.019(4) 0.012(4)
C34B 0.056(11) 0.041(10) 0.035(9) 0.016(7) 0.020(7) 0.031(8)
C35 0.050(3) 0.041(3) 0.034(3) 0.013(2) 0.009(2) 0.015(2)
C36 0.057(3) 0.042(3) 0.043(3) -0.001(2) 0.006(2) 0.017(3)
O101 0.047(3) 0.054(3) 0.148(4) 0.041(3) 0.000(3) 0.012(2)
O102 0.062(3) 0.068(3) 0.119(4) 0.051(3) 0.011(3) -0.006(2)
N1 0.038(2) 0.030(2) 0.050(2) 0.0163(18) 0.0044(19) 0.0147(19)
N2 0.055(3) 0.047(3) 0.072(3) 0.025(3) 0.008(2) 0.009(3)
C37 0.050(3) 0.036(3) 0.039(3) 0.021(2) 0.015(2) 0.019(2)
C38 0.041(3) 0.035(3) 0.053(3) 0.022(2) 0.011(2) 0.017(2)
C39 0.047(3) 0.031(3) 0.034(3) 0.015(2) 0.009(2) 0.015(2)
C40 0.048(3) 0.042(3) 0.045(3) 0.020(2) 0.012(2) 0.022(2)
C41 0.058(3) 0.049(3) 0.045(3) 0.022(3) 0.011(2) 0.030(3)
C42 0.085(5) 0.044(3) 0.058(3) 0.031(3) 0.023(3) 0.035(3)
C43 0.073(4) 0.038(3) 0.055(3) 0.022(3) 0.019(3) 0.015(3)
C44 0.052(3) 0.041(3) 0.040(3) 0.013(2) 0.012(2) 0.015(3)
O103 0.131(4) 0.057(3) 0.048(2) 0.026(2) 0.020(2) 0.030(3)
O104 0.092(3) 0.087(3) 0.043(2) 0.021(2) 0.017(2) 0.012(3)
N3 0.074(3) 0.046(3) 0.040(2) 0.026(2) 0.010(2) 0.022(2)
N4 0.074(4) 0.058(3) 0.034(3) 0.012(2) 0.003(2) 0.010(3)
C45 0.069(4) 0.036(3) 0.031(3) 0.017(2) 0.007(2) 0.018(3)
C46 0.057(3) 0.040(3) 0.037(3) 0.019(2) 0.006(2) 0.019(3)
C47 0.048(3) 0.043(3) 0.044(3) 0.023(2) 0.000(2) 0.012(2)
C48 0.045(3) 0.044(3) 0.059(3) 0.031(3) 0.006(2) 0.015(2)
C49 0.049(3) 0.044(3) 0.075(4) 0.033(3) 0.007(3) 0.016(3)
C50 0.051(3) 0.061(4) 0.076(4) 0.048(3) 0.002(3) 0.003(3)
C51 0.052(3) 0.064(4) 0.046(3) 0.036(3) -0.002(3) 0.000(3)
C52 0.048(3) 0.048(3) 0.036(3) 0.020(2) -0.004(2) 0.009(3)
O105 0.114(4) 0.047(2) 0.051(2) 0.029(2) 0.013(2) 0.016(2)
O106 0.102(4) 0.049(2) 0.089(3) 0.049(2) 0.001(3) 0.019(2)
N5 0.048(2) 0.031(2) 0.048(2) 0.0257(19) 0.0108(19) 0.0087(19)
N6 0.065(3) 0.032(2) 0.059(3) 0.029(2) -0.009(2) 0.004(2)
C53 0.044(3) 0.028(2) 0.060(3) 0.026(2) 0.011(2) 0.012(2)
C54 0.038(3) 0.034(3) 0.055(3) 0.027(2) 0.009(2) 0.009(2)
C55 0.039(3) 0.029(3) 0.047(3) 0.017(2) 0.001(2) 0.004(2)
C56 0.090(5) 0.040(3) 0.061(4) 0.031(3) 0.020(3) 0.020(3)
C57 0.117(6) 0.056(4) 0.069(4) 0.032(3) 0.044(4) 0.033(4)
C58 0.094(5) 0.043(4) 0.081(5) 0.023(3) 0.038(4) 0.028(3)
C59 0.054(3) 0.034(3) 0.073(4) 0.022(3) 0.003(3) 0.014(3)
C60 0.040(3) 0.031(3) 0.058(3) 0.026(2) -0.006(2) 0.005(2)
O107 0.063(3) 0.052(2) 0.052(2) 0.0204(19) 0.0140(18) 0.028(2)
O108 0.114(4) 0.046(3) 0.091(3) 0.041(2) 0.021(3) 0.031(3)
N7 0.048(2) 0.041(2) 0.039(2) 0.0205(19) 0.0149(19) 0.023(2)
N8 0.047(3) 0.044(3) 0.064(3) 0.029(2) 0.009(2) 0.014(2)
C61 0.040(3) 0.038(3) 0.043(3) 0.025(2) 0.011(2) 0.018(2)
C62 0.038(3) 0.043(3) 0.048(3) 0.029(2) 0.015(2) 0.018(2)
C63 0.033(3) 0.045(3) 0.039(3) 0.024(2) 0.010(2) 0.015(2)
C64 0.044(3) 0.050(3) 0.042(3) 0.021(2) 0.011(2) 0.019(3)
C65 0.055(3) 0.074(4) 0.046(3) 0.029(3) 0.019(3) 0.029(3)
C66 0.061(4) 0.089(5) 0.043(3) 0.038(3) 0.016(3) 0.021(3)
C68 0.036(3) 0.044(3) 0.043(3) 0.022(2) 0.008(2) 0.012(2)
O109 0.105(3) 0.062(3) 0.066(3) 0.045(2) 0.044(2) 0.044(3)
O110 0.098(3) 0.106(4) 0.087(3) 0.071(3) 0.068(3) 0.060(3)
N9 0.065(3) 0.049(3) 0.050(3) 0.030(2) 0.029(2) 0.022(2)
N10 0.060(3) 0.063(3) 0.067(3) 0.045(3) 0.034(2) 0.030(3)
C69 0.051(3) 0.046(3) 0.036(3) 0.023(2) 0.021(2) 0.015(2)
C67 0.049(3) 0.060(4) 0.062(4) 0.045(3) 0.011(3) 0.015(3)
C70 0.050(3) 0.049(3) 0.051(3) 0.028(3) 0.020(2) 0.017(3)
C71 0.047(3) 0.033(3) 0.049(3) 0.021(2) 0.013(2) 0.007(2)
C72 0.053(3) 0.056(4) 0.050(3) 0.026(3) 0.017(3) 0.015(3)
C73 0.054(3) 0.032(3) 0.068(4) 0.025(3) 0.007(3) 0.008(3)
C74 0.050(3) 0.049(4) 0.077(4) 0.037(3) 0.004(3) 0.004(3)
C75 0.044(3) 0.052(3) 0.067(4) 0.035(3) 0.022(3) 0.014(3)
C76 0.041(3) 0.046(3) 0.059(3) 0.033(3) 0.021(2) 0.015(2)
O111 0.062(3) 0.053(2) 0.077(3) 0.040(2) 0.011(2) 0.017(2)
O112 0.045(3) 0.081(3) 0.121(4) 0.056(3) 0.000(2) 0.010(2)
N11 0.045(2) 0.032(2) 0.043(2) 0.0149(19) 0.0080(19) 0.0098(19)
N12 0.049(3) 0.050(3) 0.056(3) 0.025(2) 0.009(2) 0.012(2)
C77 0.046(3) 0.034(3) 0.052(3) 0.014(2) 0.023(2) 0.012(2)
C78 0.040(3) 0.034(3) 0.049(3) 0.012(2) 0.013(2) 0.010(2)
C79 0.046(3) 0.031(3) 0.035(3) 0.011(2) 0.013(2) 0.008(2)
C80 0.057(3) 0.033(3) 0.041(3) 0.014(2) 0.014(2) 0.012(2)
C81 0.068(4) 0.031(3) 0.067(4) 0.024(3) 0.026(3) 0.013(3)
C82 0.067(4) 0.035(3) 0.068(4) 0.018(3) 0.021(3) 0.001(3)
C83 0.059(4) 0.044(3) 0.048(3) 0.016(3) 0.012(3) 0.006(3)
C84 0.047(3) 0.041(3) 0.044(3) 0.016(2) 0.009(2) 0.010(2)
O113 0.122(5) 0.087(4) 0.132(5) 0.058(4) 0.020(4) 0.022(4)
O114 0.182(8) 0.116(6) 0.212(8) 0.111(6) 0.045(6) 0.052(5)
N13 0.092(5) 0.076(4) 0.092(4) 0.034(3) 0.021(4) 0.023(4)
N14 0.109(6) 0.068(4) 0.148(7) 0.080(5) 0.014(5) 0.004(4)
C85 0.061(4) 0.044(3) 0.113(5) 0.048(4) 0.036(4) 0.021(3)
C86 0.086(5) 0.057(4) 0.106(6) 0.042(4) 0.027(4) 0.016(4)
C87 0.063(4) 0.046(3) 0.079(4) 0.036(3) 0.013(3) 0.015(3)
C88 0.213(13) 0.071(6) 0.121(8) 0.039(6) 0.072(8) 0.009(7)
C89 0.237(14) 0.120(9) 0.181(11) 0.097(9) 0.142(11) 0.098(10)
C90 0.154(10) 0.076(6) 0.117(7) 0.024(5) 0.065(7) 0.004(6)
C91 0.058(5) 0.058(5) 0.208(11) 0.042(6) 0.015(6) 0.021(4)
C92 0.051(4) 0.045(4) 0.155(7) 0.053(5) -0.007(4) 0.001(3)
O115 0.085(4) 0.103(4) 0.091(4) 0.046(3) 0.025(3) 0.031(3)
O116 0.088(4) 0.201(8) 0.162(6) 0.142(6) 0.009(4) 0.002(5)
N16 0.058(3) 0.072(4) 0.100(5) 0.055(4) 0.012(3) 0.016(3)
N15 0.062(3) 0.046(3) 0.082(4) 0.008(3) 0.012(3) 0.017(3)
C93 0.066(4) 0.069(4) 0.081(4) 0.033(4) 0.018(3) 0.024(4)
C94 0.060(4) 0.064(4) 0.094(5) 0.039(4) -0.005(3) 0.019(3)
C95 0.035(3) 0.069(4) 0.066(4) 0.029(3) -0.001(3) 0.016(3)
C96 0.051(3) 0.047(3) 0.059(4) 0.016(3) 0.004(3) 0.018(3)
C97 0.044(4) 0.043(4) 0.125(6) 0.016(4) -0.003(4) 0.013(3)
C98 0.051(4) 0.071(5) 0.211(10) 0.097(7) -0.031(6) -0.010(4)
C99 0.049(4) 0.118(7) 0.125(7) 0.084(6) -0.028(4) -0.025(5)
C100 0.041(3) 0.090(5) 0.089(5) 0.042(4) 0.005(3) 0.007(3)
O200 0.089(4) 0.149(6) 0.074(3) 0.052(3) 0.025(3) 0.040(4)
C200 0.051(4) 0.102(6) 0.101(6) 0.060(5) 0.030(4) 0.022(4)
C201 0.071(5) 0.113(7) 0.105(6) 0.008(5) 0.041(5) -0.006(5)
C202 0.108(7) 0.136(9) 0.127(8) 0.084(7) -0.006(6) 0.016(6)

loop_
_atom_type_symbol
_atom_type_description
_atom_type_scat_dispersion_real
_atom_type_scat_dispersion_imag
_atom_type_scat_source
C C 0.0181 0.0091 'International Tables Vol C Tables 4.2.6.8 and 6.1.1.4'
H H 0.0000 0.0000 'International Tables Vol C Tables 4.2.6.8 and 6.1.1.4'
N N 0.0311 0.0180 'International Tables Vol C Tables 4.2.6.8 and 6.1.1.4'
O O 0.0492 0.0322 'International Tables Vol C Tables 4.2.6.8 and 6.1.1.4'

loop_
_geom_angle_atom_site_label_1
_geom_angle_atom_site_label_2
_geom_angle_atom_site_label_3
_geom_angle
_geom_angle_site_symmetry_1
_geom_angle_site_symmetry_3
_geom_angle_publ_flag
C4 O4 C37 117.4(3) . . ?
C6 O6 C45 119.1(3) . . ?
C11 O11 C53 116.6(3) . . ?
C13 O13 C61 116.3(3) . . ?
C18 O18 C69 117.6(3) . . ?
C20 O20 C77 120.9(3) . . ?
C25 O25 C85 117.2(4) . . ?
C27 O27 C93 117.4(4) . . ?
C2 C1 C6 116.9(4) . . ?
C2 C1 C28 123.9(4) . . ?
C6 C1 C28 119.2(4) . . ?
C1 C2 C3 124.0(4) . . ?
C2 C3 C4 116.2(4) . . ?
C2 C3 C7 123.8(4) . . ?
C4 C3 C7 119.9(4) . . ?
O4 C4 C5 122.9(4) . . ?
O4 C4 C3 114.8(4) . . ?
C5 C4 C3 122.2(4) . . ?
C4 C5 C6 118.7(4) . . ?
C5 C6 O6 123.2(4) . . ?
C5 C6 C1 121.9(4) . . ?
O6 C6 C1 114.8(4) . . ?
C3 C7 C8 111.8(3) . . ?
C3 C7 C29 112.9(4) . . ?
C8 C7 C29 111.5(4) . . ?
C9 C8 C13 116.6(4) . . ?
C9 C8 C7 121.8(4) . . ?
C13 C8 C7 121.5(4) . . ?
C8 C9 C10 125.0(4) . . ?
C9 C10 C11 116.8(4) . . ?
C9 C10 C14 121.3(4) . . ?
C11 C10 C14 121.8(4) . . ?
O11 C11 C12 121.7(4) . . ?
O11 C11 C10 117.8(4) . . ?
C12 C11 C10 120.5(4) . . ?
C11 C12 C13 120.4(4) . . ?
O13 C13 C12 121.5(4) . . ?
O13 C13 C8 117.8(4) . . ?
C12 C13 C8 120.7(4) . . ?
C31 C14 C10 111.0(3) . . ?
C31 C14 C15 114.5(4) . . ?
C10 C14 C15 110.0(3) . . ?
C20 C15 C16 117.3(4) . . ?
C20 C15 C14 119.4(4) . . ?
C16 C15 C14 123.3(4) . . ?
C17 C16 C15 123.7(4) . . ?
C16 C17 C18 116.5(4) . . ?
C16 C17 C21 124.0(4) . . ?
C18 C17 C21 119.5(4) . . ?
O18 C18 C19 122.4(4) . . ?
O18 C18 C17 115.7(4) . . ?
C19 C18 C17 122.0(4) . . ?
C18 C19 C20 119.2(4) . . ?
O20 C20 C15 115.5(4) . . ?
O20 C20 C19 123.1(4) . . ?
C15 C20 C19 121.3(4) . . ?
C33 C21 C22 109.6(4) . . ?
C33 C21 C17 114.5(4) . . ?
C22 C21 C17 111.3(4) . . ?
C27 C22 C23 116.3(4) . . ?
C27 C22 C21 122.5(4) . . ?
C23 C22 C21 121.2(4) . . ?
C24 C23 C22 124.0(4) . . ?
C23 C24 C25 117.7(4) . . ?
C23 C24 C28 120.4(4) . . ?
C25 C24 C28 121.9(4) . . ?
O25 C25 C26 122.0(4) . . ?
O25 C25 C24 117.2(4) . . ?
C26 C25 C24 120.8(5) . . ?
C27 C26 C25 119.8(4) . . ?
O27 C27 C26 119.9(4) . . ?
O27 C27 C22 118.6(4) . . ?
C26 C27 C22 121.4(4) . . ?
C1 C28 C24 110.5(4) . . ?
C1 C28 C35 113.3(4) . . ?
C24 C28 C35 111.6(4) . . ?
C30 C29 C7 113.1(4) . . ?
C14 C31 C32 113.8(4) . . ?
C34A C33 C21 118.9(6) . . ?
C34A C33 C34B 69.1(8) . . ?
C21 C33 C34B 112.7(7) . . ?
C36 C35 C28 113.1(4) . . ?
C39 N1 C38 122.8(4) . . ?
O102 N2 O101 121.6(5) . . ?
O102 N2 C44 120.1(5) . . ?
O101 N2 C44 118.3(5) . . ?
O4 C37 C38 107.5(4) . . ?
N1 C38 C37 110.1(4) . . ?
N1 C39 C44 124.5(5) . . ?
N1 C39 C40 119.6(5) . . ?
C44 C39 C40 115.9(4) . . ?
C41 C40 C39 121.5(5) . . ?
C40 C41 C42 120.9(5) . . ?
C43 C42 C41 120.2(5) . . ?
C42 C43 C44 119.8(5) . . ?
C39 C44 C43 121.6(5) . . ?
C39 C44 N2 121.7(5) . . ?
C43 C44 N2 116.7(5) . . ?
C47 N3 C46 122.8(4) . . ?
O104 N4 O103 122.3(5) . . ?
O104 N4 C52 117.9(5) . . ?
O103 N4 C52 119.7(5) . . ?
O6 C45 C46 104.8(4) . . ?
N3 C46 C45 109.8(4) . . ?
N3 C47 C52 124.9(5) . . ?
N3 C47 C48 119.9(5) . . ?
C52 C47 C48 115.2(5) . . ?
C49 C48 C47 122.2(5) . . ?
C48 C49 C50 121.5(6) . . ?
C51 C50 C49 118.1(5) . . ?
C50 C51 C52 121.2(5) . . ?
C51 C52 C47 121.6(5) . . ?
C51 C52 N4 117.6(5) . . ?
C47 C52 N4 120.8(5) . . ?
C55 N5 C54 123.8(4) . . ?
O105 N6 O106 121.3(5) . . ?
O105 N6 C60 119.8(4) . . ?
O106 N6 C60 118.9(5) . . ?
O11 C53 C54 108.4(4) . . ?
N5 C54 C53 110.9(4) . . ?
N5 C55 C56 120.9(4) . . ?
N5 C55 C60 124.5(5) . . ?
C56 C55 C60 114.6(5) . . ?
C57 C56 C55 123.4(5) . . ?
C56 C57 C58 120.8(6) . . ?
C59 C58 C57 118.5(6) . . ?
C58 C59 C60 121.3(5) . . ?
C55 C60 C59 121.3(5) . . ?
C55 C60 N6 122.0(5) . . ?
C59 C60 N6 116.6(5) . . ?
C63 N7 C62 122.9(4) . . ?
O108 N8 O107 121.5(5) . . ?
O108 N8 C68 118.9(5) . . ?
O107 N8 C68 119.6(4) . . ?
O13 C61 C62 108.4(4) . . ?
N7 C62 C61 109.6(4) . . ?
N7 C63 C64 120.3(4) . . ?
N7 C63 C68 123.7(4) . . ?
C64 C63 C68 115.9(4) . . ?
C65 C64 C63 122.1(5) . . ?
C66 C65 C64 120.5(5) . . ?
C67 C66 C65 119.6(5) . . ?
C67 C68 C63 121.4(5) . . ?
C67 C68 N8 116.5(5) . . ?
C63 C68 N8 122.1(4) . . ?
C71 N9 C70 121.7(4) . . ?
O110 N10 O109 120.3(5) . . ?
O110 N10 C76 119.8(4) . . ?
O109 N10 C76 119.9(4) . . ?
O18 C69 C70 103.4(4) . . ?
C66 C67 C68 120.4(5) . . ?
N9 C70 C69 111.7(4) . . ?
N9 C71 C76 124.5(5) . . ?
N9 C71 C72 120.1(5) . . ?
C76 C71 C72 115.5(4) . . ?
C73 C72 C71 120.5(5) . . ?
C74 C73 C72 122.6(5) . . ?
C75 C74 C73 118.3(5) . . ?
C74 C75 C76 122.4(5) . . ?
C75 C76 C71 120.8(5) . . ?
C75 C76 N10 116.8(5) . . ?
C71 C76 N10 122.4(4) . . ?
C79 N11 C78 124.2(4) . . ?
O112 N12 O111 121.2(5) . . ?
O112 N12 C84 119.5(5) . . ?
O111 N12 C84 119.3(5) . . ?
O20 C77 C78 106.6(4) . . ?
N11 C78 C77 109.9(4) . . ?
N11 C79 C80 120.1(5) . . ?
N11 C79 C84 123.6(4) . . ?
C80 C79 C84 116.3(5) . . ?
C81 C80 C79 122.0(5) . . ?
C80 C81 C82 120.4(5) . . ?
C83 C82 C81 119.9(5) . . ?
C82 C83 C84 120.2(6) . . ?
C83 C84 C79 121.1(5) . . ?
C83 C84 N12 116.3(5) . . ?
C79 C84 N12 122.5(5) . . ?
C87 N13 C86 119.0(6) . . ?
O114 N14 O113 120.0(9) . . ?
O114 N14 C92 123.8(9) . . ?
O113 N14 C92 116.1(6) . . ?
O25 C85 C86 108.1(5) . . ?
C85 C86 N13 109.8(6) . . ?
C88 C87 C92 120.0 . . ?
C88 C87 N13 121.2(4) . . ?
C92 C87 N13 118.7(4) . . ?
C87 C88 C89 120.0 . . ?
C90 C89 C88 120.0 . . ?
C91 C90 C89 120.0 . . ?
C90 C91 C92 120.0 . . ?
C91 C92 C87 120.0 . . ?
C91 C92 N14 112.7(5) . . ?
C87 C92 N14 127.0(5) . . ?
O116 N16 O115 131.4(8) . . ?
O116 N16 C100 113.4(7) . . ?
O115 N16 C100 115.2(6) . . ?
C95 N15 C94 124.0(5) . . ?
O27 C93 C94 108.5(5) . . ?
N15 C94 C93 115.2(6) . . ?
C96 C95 C100 120.0 . . ?
C96 C95 N15 117.7(4) . . ?
C100 C95 N15 122.1(4) . . ?
C97 C96 C95 120.0 . . ?
C98 C97 C96 120.0 . . ?
C97 C98 C99 120.0 . . ?
C100 C99 C98 120.0 . . ?
C99 C100 C95 120.0 . . ?
C99 C100 N16 117.4(4) . . ?
C95 C100 N16 122.5(4) . . ?
O200 C200 C201 119.6(8) . . ?
O200 C200 C202 115.1(8) . . ?
C201 C200 C202 125.3(8) . . ?

loop_
_geom_bond_atom_site_label_1
_geom_bond_atom_site_label_2
_geom_bond_distance
_geom_bond_site_symmetry_2
_geom_bond_publ_flag
O4 C4 1.380(5) . ?
O4 C37 1.426(5) . ?
O6 C6 1.389(5) . ?
O6 C45 1.411(5) . ?
O11 C11 1.377(5) . ?
O11 C53 1.424(5) . ?
O13 C13 1.378(5) . ?
O13 C61 1.424(5) . ?
O18 C18 1.364(5) . ?
O18 C69 1.443(5) . ?
O20 C20 1.374(5) . ?
O20 C77 1.415(6) . ?
O25 C25 1.389(6) . ?
O25 C85 1.410(6) . ?
O27 C27 1.381(6) . ?
O27 C93 1.402(7) . ?
C1 C2 1.386(6) . ?
C1 C6 1.390(6) . ?
C1 C28 1.524(6) . ?
C2 C3 1.390(6) . ?
C3 C4 1.400(6) . ?
C3 C7 1.515(6) . ?
C4 C5 1.382(6) . ?
C5 C6 1.385(6) . ?
C7 C8 1.520(6) . ?
C7 C29 1.536(6) . ?
C8 C9 1.382(6) . ?
C8 C13 1.398(6) . ?
C9 C10 1.388(6) . ?
C10 C11 1.398(6) . ?
C10 C14 1.527(6) . ?
C11 C12 1.391(6) . ?
C12 C13 1.397(6) . ?
C14 C31 1.521(6) . ?
C14 C15 1.527(6) . ?
C15 C20 1.387(6) . ?
C15 C16 1.396(6) . ?
C16 C17 1.384(6) . ?
C17 C18 1.398(6) . ?
C17 C21 1.529(6) . ?
C18 C19 1.384(6) . ?
C19 C20 1.389(6) . ?
C21 C33 1.501(7) . ?
C21 C22 1.525(7) . ?
C22 C27 1.395(6) . ?
C22 C23 1.404(6) . ?
C23 C24 1.365(7) . ?
C24 C25 1.391(6) . ?
C24 C28 1.529(6) . ?
C25 C26 1.389(7) . ?
C26 C27 1.381(7) . ?
C28 C35 1.535(6) . ?
C29 C30 1.522(7) . ?
C31 C32 1.530(6) . ?
C33 C34A 1.412(9) . ?
C33 C34B 1.546(15) . ?
C35 C36 1.521(7) . ?
O101 N2 1.236(6) . ?
O102 N2 1.224(6) . ?
N1 C39 1.347(6) . ?
N1 C38 1.457(6) . ?
N2 C44 1.443(7) . ?
C37 C38 1.504(6) . ?
C39 C44 1.403(7) . ?
C39 C40 1.425(7) . ?
C40 C41 1.373(7) . ?
C41 C42 1.376(8) . ?
C42 C43 1.363(8) . ?
C43 C44 1.414(7) . ?
O103 N4 1.257(6) . ?
O104 N4 1.234(6) . ?
N3 C47 1.370(6) . ?
N3 C46 1.450(6) . ?
N4 C52 1.445(7) . ?
C45 C46 1.515(6) . ?
C47 C52 1.414(7) . ?
C47 C48 1.417(7) . ?
C48 C49 1.361(7) . ?
C49 C50 1.402(8) . ?
C50 C51 1.360(9) . ?
C51 C52 1.402(7) . ?
O105 N6 1.227(6) . ?
O106 N6 1.240(6) . ?
N5 C55 1.348(6) . ?
N5 C54 1.453(6) . ?
N6 C60 1.439(7) . ?
C53 C54 1.509(7) . ?
C55 C56 1.411(7) . ?
C55 C60 1.413(6) . ?
C56 C57 1.358(9) . ?
C57 C58 1.403(8) . ?
C58 C59 1.345(8) . ?
C59 C60 1.420(8) . ?
O107 N8 1.236(5) . ?
O108 N8 1.228(5) . ?
N7 C63 1.373(6) . ?
N7 C62 1.465(6) . ?
N8 C68 1.444(7) . ?
C61 C62 1.503(6) . ?
C63 C64 1.403(7) . ?
C63 C68 1.413(7) . ?
C64 C65 1.384(7) . ?
C65 C66 1.376(8) . ?
C66 C67 1.368(8) . ?
C68 C67 1.399(7) . ?
O109 N10 1.241(5) . ?
O110 N10 1.237(5) . ?
N9 C71 1.343(6) . ?
N9 C70 1.456(6) . ?
N10 C76 1.430(7) . ?
C69 C70 1.479(7) . ?
C71 C76 1.405(7) . ?
C71 C72 1.432(7) . ?
C72 C73 1.369(7) . ?
C73 C74 1.366(8) . ?
C74 C75 1.338(8) . ?
C75 C76 1.392(7) . ?
O111 N12 1.241(6) . ?
O112 N12 1.221(6) . ?
N11 C79 1.354(6) . ?
N11 C78 1.439(6) . ?
N12 C84 1.430(7) . ?
C77 C78 1.500(7) . ?
C79 C80 1.404(7) . ?
C79 C84 1.423(7) . ?
C80 C81 1.379(7) . ?
C81 C82 1.395(8) . ?
C82 C83 1.363(8) . ?
C83 C84 1.408(7) . ?
O113 N14 1.309(10) . ?
O114 N14 1.200(8) . ?
N13 C87 1.424(7) . ?
N13 C86 1.543(9) . ?
N14 C92 1.391(8) . ?
C85 C86 1.470(9) . ?
C87 C88 1.3900 . ?
C87 C92 1.3900 . ?
C88 C89 1.3900 . ?
C89 C90 1.3900 . ?
C90 C91 1.3900 . ?
C91 C92 1.3900 . ?
O115 N16 1.237(7) . ?
O116 N16 1.122(7) . ?
N16 C100 1.543(8) . ?
N15 C95 1.433(6) . ?
N15 C94 1.447(9) . ?
C93 C94 1.498(9) . ?
C95 C96 1.3900 . ?
C95 C100 1.3900 . ?
C96 C97 1.3900 . ?
C97 C98 1.3900 . ?
C98 C99 1.3900 . ?
C99 C100 1.3900 . ?
O200 C200 1.246(8) . ?
C200 C201 1.453(11) . ?
C200 C202 1.457(11) . ?

loop_
_geom_hbond_atom_site_label_D
_geom_hbond_atom_site_label_H
_geom_hbond_atom_site_label_A
_geom_hbond_distance_DH
_geom_hbond_distance_HA
_geom_hbond_distance_DA
_geom_hbond_angle_DHA
_geom_hbond_site_symmetry_A
N1 H1N O101 0.89(3) 1.86(4) 2.607(6) 141(5) .
N1 H1N N2 0.89(3) 2.46(5) 2.928(7) 113(4) .
N3 H3N O103 0.88 1.98 2.623(6) 128.4 .
N3 H3N O103 0.88 2.62 3.421(6) 151.1 2_656
N5 H5N O105 0.88 2.00 2.645(5) 129.2 .
N5 H5N O200 0.88 2.57 3.127(7) 122.2 .
N7 H7N O107 0.89(3) 1.92(4) 2.630(5) 135(4) .
N9 H9N O109 0.89(3) 1.99(5) 2.647(6) 129(5) .
N11 H11N O111 0.89(3) 2.01(5) 2.629(6) 125(4) .
N13 H13N O113 0.88 1.90 2.542(9) 128.9 .
N15 H15N O115 0.88 1.94 2.601(8) 130.8 .
N15 H15N O109 0.88 2.37 3.125(7) 144.2 2_756

loop_
_geom_torsion_atom_site_label_1
_geom_torsion_atom_site_label_2
_geom_torsion_atom_site_label_3
_geom_torsion_atom_site_label_4
_geom_torsion
_geom_torsion_site_symmetry_1
_geom_torsion_site_symmetry_2
_geom_torsion_site_symmetry_3
_geom_torsion_site_symmetry_4
_geom_torsion_publ_flag
C6 C1 C2 C3 -2.0(7) . . . . ?
C28 C1 C2 C3 177.9(4) . . . . ?
C1 C2 C3 C4 1.1(7) . . . . ?
C1 C2 C3 C7 -175.8(4) . . . . ?
C37 O4 C4 C5 -27.8(6) . . . . ?
C37 O4 C4 C3 150.3(4) . . . . ?
C2 C3 C4 O4 -178.2(4) . . . . ?
C7 C3 C4 O4 -1.2(6) . . . . ?
C2 C3 C4 C5 0.0(7) . . . . ?
C7 C3 C4 C5 177.0(4) . . . . ?
O4 C4 C5 C6 177.9(4) . . . . ?
C3 C4 C5 C6 -0.2(7) . . . . ?
C4 C5 C6 O6 -178.9(4) . . . . ?
C4 C5 C6 C1 -0.8(7) . . . . ?
C45 O6 C6 C5 -13.6(7) . . . . ?
C45 O6 C6 C1 168.2(4) . . . . ?
C2 C1 C6 C5 1.8(7) . . . . ?
C28 C1 C6 C5 -178.1(5) . . . . ?
C2 C1 C6 O6 -179.9(4) . . . . ?
C28 C1 C6 O6 0.2(6) . . . . ?
C2 C3 C7 C8 -107.4(5) . . . . ?
C4 C3 C7 C8 75.9(5) . . . . ?
C2 C3 C7 C29 19.4(6) . . . . ?
C4 C3 C7 C29 -157.3(4) . . . . ?
C3 C7 C8 C9 46.4(5) . . . . ?
C29 C7 C8 C9 -81.1(5) . . . . ?
C3 C7 C8 C13 -136.1(4) . . . . ?
C29 C7 C8 C13 96.4(5) . . . . ?
C13 C8 C9 C10 -1.6(6) . . . . ?
C7 C8 C9 C10 176.0(4) . . . . ?
C8 C9 C10 C11 1.4(6) . . . . ?
C8 C9 C10 C14 -176.8(4) . . . . ?
C53 O11 C11 C12 -21.0(6) . . . . ?
C53 O11 C11 C10 158.3(4) . . . . ?
C9 C10 C11 O11 179.8(4) . . . . ?
C14 C10 C11 O11 -2.0(6) . . . . ?
C9 C10 C11 C12 -0.9(6) . . . . ?
C14 C10 C11 C12 177.3(4) . . . . ?
O11 C11 C12 C13 180.0(4) . . . . ?
C10 C11 C12 C13 0.7(7) . . . . ?
C61 O13 C13 C12 12.9(6) . . . . ?
C61 O13 C13 C8 -165.4(4) . . . . ?
C11 C12 C13 O13 -179.2(4) . . . . ?
C11 C12 C13 C8 -0.9(7) . . . . ?
C9 C8 C13 O13 179.6(4) . . . . ?
C7 C8 C13 O13 2.0(6) . . . . ?
C9 C8 C13 C12 1.2(6) . . . . ?
C7 C8 C13 C12 -176.4(4) . . . . ?
C9 C10 C14 C31 77.4(5) . . . . ?
C11 C10 C14 C31 -100.7(5) . . . . ?
C9 C10 C14 C15 -50.3(5) . . . . ?
C11 C10 C14 C15 131.6(4) . . . . ?
C31 C14 C15 C20 171.8(4) . . . . ?
C10 C14 C15 C20 -62.4(5) . . . . ?
C31 C14 C15 C16 -10.1(6) . . . . ?
C10 C14 C15 C16 115.7(5) . . . . ?
C20 C15 C16 C17 0.4(7) . . . . ?
C14 C15 C16 C17 -177.7(4) . . . . ?
C15 C16 C17 C18 2.6(7) . . . . ?
C15 C16 C17 C21 -179.4(4) . . . . ?
C69 O18 C18 C19 29.9(6) . . . . ?
C69 O18 C18 C17 -151.0(4) . . . . ?
C16 C17 C18 O18 177.9(4) . . . . ?
C21 C17 C18 O18 -0.1(6) . . . . ?
C16 C17 C18 C19 -2.9(6) . . . . ?
C21 C17 C18 C19 179.0(4) . . . . ?
O18 C18 C19 C20 179.3(4) . . . . ?
C17 C18 C19 C20 0.3(7) . . . . ?
C77 O20 C20 C15 152.9(4) . . . . ?
C77 O20 C20 C19 -30.1(7) . . . . ?
C16 C15 C20 O20 173.8(4) . . . . ?
C14 C15 C20 O20 -8.0(6) . . . . ?
C16 C15 C20 C19 -3.3(6) . . . . ?
C14 C15 C20 C19 174.9(4) . . . . ?
C18 C19 C20 O20 -173.9(4) . . . . ?
C18 C19 C20 C15 3.0(7) . . . . ?
C16 C17 C21 C33 12.4(7) . . . . ?
C18 C17 C21 C33 -169.7(4) . . . . ?
C16 C17 C21 C22 -112.6(5) . . . . ?
C18 C17 C21 C22 65.3(5) . . . . ?
C33 C21 C22 C27 100.7(5) . . . . ?
C17 C21 C22 C27 -131.6(4) . . . . ?
C33 C21 C22 C23 -77.3(5) . . . . ?
C17 C21 C22 C23 50.4(5) . . . . ?
C27 C22 C23 C24 -0.8(7) . . . . ?
C21 C22 C23 C24 177.3(4) . . . . ?
C22 C23 C24 C25 0.5(7) . . . . ?
C22 C23 C24 C28 179.1(4) . . . . ?
C85 O25 C25 C26 -4.8(7) . . . . ?
C85 O25 C25 C24 176.4(5) . . . . ?
C23 C24 C25 O25 179.5(4) . . . . ?
C28 C24 C25 O25 0.8(6) . . . . ?
C23 C24 C25 C26 0.6(6) . . . . ?
C28 C24 C25 C26 -178.0(4) . . . . ?
O25 C25 C26 C27 179.9(4) . . . . ?
C24 C25 C26 C27 -1.3(7) . . . . ?
C93 O27 C27 C26 72.9(6) . . . . ?
C93 O27 C27 C22 -111.9(5) . . . . ?
C25 C26 C27 O27 176.1(4) . . . . ?
C25 C26 C27 C22 1.0(7) . . . . ?
C23 C22 C27 O27 -175.1(4) . . . . ?
C21 C22 C27 O27 6.8(6) . . . . ?
C23 C22 C27 C26 0.1(7) . . . . ?
C21 C22 C27 C26 -178.0(4) . . . . ?
C2 C1 C28 C24 111.8(5) . . . . ?
C6 C1 C28 C24 -68.3(5) . . . . ?
C2 C1 C28 C35 -14.3(7) . . . . ?
C6 C1 C28 C35 165.6(4) . . . . ?
C23 C24 C28 C1 -51.9(5) . . . . ?
C25 C24 C28 C1 126.7(4) . . . . ?
C23 C24 C28 C35 75.1(5) . . . . ?
C25 C24 C28 C35 -106.3(5) . . . . ?
C3 C7 C29 C30 168.3(4) . . . . ?
C8 C7 C29 C30 -64.8(6) . . . . ?
C10 C14 C31 C32 58.3(5) . . . . ?
C15 C14 C31 C32 -176.5(4) . . . . ?
C22 C21 C33 C34A -164.0(5) . . . . ?
C17 C21 C33 C34A 70.2(7) . . . . ?
C22 C21 C33 C34B -86.1(9) . . . . ?
C17 C21 C33 C34B 148.0(8) . . . . ?
C1 C28 C35 C36 -168.9(4) . . . . ?
C24 C28 C35 C36 65.6(6) . . . . ?
C4 O4 C37 C38 -159.5(4) . . . . ?
C39 N1 C38 C37 168.3(4) . . . . ?
O4 C37 C38 N1 -63.1(5) . . . . ?
C38 N1 C39 C44 -170.8(5) . . . . ?
C38 N1 C39 C40 9.2(7) . . . . ?
N1 C39 C40 C41 -176.4(4) . . . . ?
C44 C39 C40 C41 3.6(7) . . . . ?
C39 C40 C41 C42 -3.2(8) . . . . ?
C40 C41 C42 C43 0.3(8) . . . . ?
C41 C42 C43 C44 1.8(8) . . . . ?
N1 C39 C44 C43 178.5(5) . . . . ?
C40 C39 C44 C43 -1.5(7) . . . . ?
N1 C39 C44 N2 1.6(8) . . . . ?
C40 C39 C44 N2 -178.5(4) . . . . ?
C42 C43 C44 C39 -1.1(8) . . . . ?
C42 C43 C44 N2 176.0(5) . . . . ?
O102 N2 C44 C39 171.6(5) . . . . ?
O101 N2 C44 C39 -8.7(8) . . . . ?
O102 N2 C44 C43 -5.5(8) . . . . ?
O101 N2 C44 C43 174.2(5) . . . . ?
C6 O6 C45 C46 -178.6(4) . . . . ?
C47 N3 C46 C45 169.6(5) . . . . ?
O6 C45 C46 N3 -165.0(4) . . . . ?
C46 N3 C47 C52 -172.0(5) . . . . ?
C46 N3 C47 C48 8.1(8) . . . . ?
N3 C47 C48 C49 177.3(5) . . . . ?
C52 C47 C48 C49 -2.5(8) . . . . ?
C47 C48 C49 C50 1.3(8) . . . . ?
C48 C49 C50 C51 0.5(8) . . . . ?
C49 C50 C51 C52 -1.1(8) . . . . ?
C50 C51 C52 C47 -0.2(8) . . . . ?
C50 C51 C52 N4 -179.7(5) . . . . ?
N3 C47 C52 C51 -177.9(5) . . . . ?
C48 C47 C52 C51 1.9(7) . . . . ?
N3 C47 C52 N4 1.6(8) . . . . ?
C48 C47 C52 N4 -178.5(5) . . . . ?
O104 N4 C52 C51 -7.0(7) . . . . ?
O103 N4 C52 C51 170.8(5) . . . . ?
O104 N4 C52 C47 173.4(5) . . . . ?
O103 N4 C52 C47 -8.8(8) . . . . ?
C11 O11 C53 C54 -177.8(4) . . . . ?
C55 N5 C54 C53 78.2(6) . . . . ?
O11 C53 C54 N5 -175.7(4) . . . . ?
C54 N5 C55 C56 -2.1(7) . . . . ?
C54 N5 C55 C60 179.0(4) . . . . ?
N5 C55 C56 C57 178.7(6) . . . . ?
C60 C55 C56 C57 -2.3(9) . . . . ?
C55 C56 C57 C58 0.8(11) . . . . ?
C56 C57 C58 C59 0.8(11) . . . . ?
C57 C58 C59 C60 -0.7(10) . . . . ?
N5 C55 C60 C59 -178.7(5) . . . . ?
C56 C55 C60 C59 2.4(7) . . . . ?
N5 C55 C60 N6 0.2(7) . . . . ?
C56 C55 C60 N6 -178.8(5) . . . . ?
C58 C59 C60 C55 -1.0(8) . . . . ?
C58 C59 C60 N6 -179.9(5) . . . . ?
O105 N6 C60 C55 3.0(7) . . . . ?
O106 N6 C60 C55 -176.9(5) . . . . ?
O105 N6 C60 C59 -178.1(5) . . . . ?
O106 N6 C60 C59 2.0(7) . . . . ?
C13 O13 C61 C62 172.1(4) . . . . ?
C63 N7 C62 C61 75.1(6) . . . . ?
O13 C61 C62 N7 -174.5(4) . . . . ?
C62 N7 C63 C64 13.9(7) . . . . ?
C62 N7 C63 C68 -168.8(4) . . . . ?
N7 C63 C64 C65 178.5(5) . . . . ?
C68 C63 C64 C65 0.9(7) . . . . ?
C63 C64 C65 C66 -0.5(8) . . . . ?
C64 C65 C66 C67 0.1(9) . . . . ?
N7 C63 C68 C67 -178.6(5) . . . . ?
C64 C63 C68 C67 -1.1(7) . . . . ?
N7 C63 C68 N8 2.9(7) . . . . ?
C64 C63 C68 N8 -179.6(4) . . . . ?
O108 N8 C68 C67 3.6(7) . . . . ?
O107 N8 C68 C67 -178.3(4) . . . . ?
O108 N8 C68 C63 -177.8(5) . . . . ?
O107 N8 C68 C63 0.2(7) . . . . ?
C18 O18 C69 C70 158.0(4) . . . . ?
C65 C66 C67 C68 -0.3(9) . . . . ?
C63 C68 C67 C66 0.8(8) . . . . ?
N8 C68 C67 C66 179.4(5) . . . . ?
C71 N9 C70 C69 -176.0(5) . . . . ?
O18 C69 C70 N9 171.7(4) . . . . ?
C70 N9 C71 C76 177.3(5) . . . . ?
C70 N9 C71 C72 -1.9(8) . . . . ?
N9 C71 C72 C73 179.3(5) . . . . ?
C76 C71 C72 C73 0.0(8) . . . . ?
C71 C72 C73 C74 0.3(8) . . . . ?
C72 C73 C74 C75 0.3(8) . . . . ?
C73 C74 C75 C76 -1.4(8) . . . . ?
C74 C75 C76 C71 1.8(8) . . . . ?
C74 C75 C76 N10 -178.3(5) . . . . ?
N9 C71 C76 C75 179.7(5) . . . . ?
C72 C71 C76 C75 -1.1(7) . . . . ?
N9 C71 C76 N10 -0.1(8) . . . . ?
C72 C71 C76 N10 179.1(5) . . . . ?
O110 N10 C76 C75 -4.4(8) . . . . ?
O109 N10 C76 C75 173.7(5) . . . . ?
O110 N10 C76 C71 175.5(5) . . . . ?
O109 N10 C76 C71 -6.5(8) . . . . ?
C20 O20 C77 C78 163.2(4) . . . . ?
C79 N11 C78 C77 158.7(4) . . . . ?
O20 C77 C78 N11 -72.7(5) . . . . ?
C78 N11 C79 C80 8.5(7) . . . . ?
C78 N11 C79 C84 -172.1(5) . . . . ?
N11 C79 C80 C81 -179.1(5) . . . . ?
C84 C79 C80 C81 1.5(7) . . . . ?
C79 C80 C81 C82 -0.6(8) . . . . ?
C80 C81 C82 C83 -0.3(9) . . . . ?
C81 C82 C83 C84 0.3(8) . . . . ?
C82 C83 C84 C79 0.7(8) . . . . ?
C82 C83 C84 N12 178.6(5) . . . . ?
N11 C79 C84 C83 179.1(5) . . . . ?
C80 C79 C84 C83 -1.5(7) . . . . ?
N11 C79 C84 N12 1.3(8) . . . . ?
C80 C79 C84 N12 -179.3(4) . . . . ?
O112 N12 C84 C83 -1.1(7) . . . . ?
O111 N12 C84 C83 179.1(5) . . . . ?
O112 N12 C84 C79 176.8(5) . . . . ?
O111 N12 C84 C79 -3.0(7) . . . . ?
C25 O25 C85 C86 -176.0(5) . . . . ?
O25 C85 C86 N13 173.2(5) . . . . ?
C87 N13 C86 C85 -78.2(8) . . . . ?
C86 N13 C87 C88 7.4(8) . . . . ?
C86 N13 C87 C92 -174.4(5) . . . . ?
C92 C87 C88 C89 0.0 . . . . ?
N13 C87 C88 C89 178.1(5) . . . . ?
C87 C88 C89 C90 0.0 . . . . ?
C88 C89 C90 C91 0.0 . . . . ?
C89 C90 C91 C92 0.0 . . . . ?
C90 C91 C92 C87 0.0 . . . . ?
C90 C91 C92 N14 -174.2(5) . . . . ?
C88 C87 C92 C91 0.0 . . . . ?
N13 C87 C92 C91 -178.2(5) . . . . ?
C88 C87 C92 N14 173.3(6) . . . . ?
N13 C87 C92 N14 -4.8(7) . . . . ?
O114 N14 C92 C91 -6.2(10) . . . . ?
O113 N14 C92 C91 177.6(6) . . . . ?
O114 N14 C92 C87 -179.9(7) . . . . ?
O113 N14 C92 C87 3.9(9) . . . . ?
C27 O27 C93 C94 -176.1(5) . . . . ?
C95 N15 C94 C93 84.0(7) . . . . ?
O27 C93 C94 N15 75.8(7) . . . . ?
C94 N15 C95 C96 3.2(7) . . . . ?
C94 N15 C95 C100 177.4(4) . . . . ?
C100 C95 C96 C97 0.0 . . . . ?
N15 C95 C96 C97 174.4(4) . . . . ?
C95 C96 C97 C98 0.0 . . . . ?
C96 C97 C98 C99 0.0 . . . . ?
C97 C98 C99 C100 0.0 . . . . ?
C98 C99 C100 C95 0.0 . . . . ?
C98 C99 C100 N16 176.8(4) . . . . ?
C96 C95 C100 C99 0.0 . . . . ?
N15 C95 C100 C99 -174.1(4) . . . . ?
C96 C95 C100 N16 -176.7(4) . . . . ?
N15 C95 C100 N16 9.2(5) . . . . ?
O116 N16 C100 C99 -9.3(7) . . . . ?
O115 N16 C100 C99 171.0(4) . . . . ?
O116 N16 C100 C95 167.5(5) . . . . ?
O115 N16 C100 C95 -12.2(6) . . . . ?
